data_4341102
loop_
_publ_author_name
'Omary, Mohammad A.'
'Webb, Thomas R.'
'Assefa, Zerihun'
'Shankle, George E.'
'Patterson, Howard H.'

_publ_section_title
;
 Crystal Structure, Electronic Structure, and Temperature-Dependent Raman
 Spectra of Tl[Ag(CN)2]: Evidence for Ligand-Unsupported Argentophilic
 Interactions
;
_journal_issue 6
_journal_name_full 'Inorganic Chemistry'
_journal_page_first 1380
_journal_page_last 1386
_journal_paper_doi 10.1021/ic970694l
_journal_volume 37
_journal_year 1998
_chemical_formula_structural 'C2 Ag N2 Tl'
_chemical_formula_sum 'C2 Ag N2 Tl'
_chemical_name_systematic 'Thallium dicyanoargentate(I)'
_space_group_IT_number 14
_symmetry_cell_setting monoclinic
_symmetry_space_group_name_Hall '-P 2ybc'
_symmetry_space_group_name_H-M 'P 1 21/c 1'
_cell_angle_alpha 90
_cell_angle_beta 91.66(2)
_cell_angle_gamma 90
_cell_formula_units_Z 8
_cell_length_a 7.798(1)
_cell_length_b 14.685(3)
_cell_length_c 8.566(2)
_cell_volume 980.5(3)
_refine_ls_R_factor_all 0.0643
_refine_ls_wR_factor_all 0.0899
_cod_data_source_file TlAgCN2.cif
_cod_data_source_block thorium
_cod_database_code 4341102

loop_
_symmetry_equiv_pos_as_xyz
'x, y, z'
'-x, y+1/2, -z+1/2'
'-x, -y, -z'
'x, -y-1/2, z-1/2'

loop_
_atom_site_label
_atom_site_type_symbol
_atom_site_fract_x
_atom_site_fract_y
_atom_site_fract_z
_atom_site_U_iso_or_equiv
Tl1 Tl 0.3026(2) 0.7610(1) 0.5268(1) 0.042(1)
Tl2 Tl 0.2263(2) 1.0480(1) 0.4689(2) 0.054(1)
Ag1 Ag 0 1 0 0.056(1)
C1 C -0.1120(38) 1.0683(20) 0.1814(34) 0.042(9)
N1 N -0.1658(43) 1.1003(27) 0.2880(38) 0.079(13)
Ag2 Ag 0.5 1 0 0.064(1)
C2 C 0.4739(50) 0.9353(22) 0.2171(38) 0.057(13)
N2 N 0.4718(25) 0.9122(16) 0.3356(35) 0.044(8)
Ag3 Ag -0.2029(3) 0.8201(2) 0.0451(3) 0.053(1)
C3 C -0.3528(34) 0.8168(17) -0.1627(34) 0.037(8)
N3 N -0.4128(35) 0.8212(18) -0.2772(29) 0.050(9)
C4 C -0.0346(35) 0.8360(19) 0.2354(42) 0.049(11)
N4 N 0.0549(37) 0.8544(21) 0.3445(39) 0.062(11)
